data_7003599
loop_
_publ_author_name
'Barrett, Anthony G. M.'
'Crimmin, Mark R.'
'Hill, Michael S.'
'Hitchcock, Peter B.'
'Procopiou, Panayiotis A.'

_publ_section_title
;
 Insertion reactions of \b-diketiminate-stabilised calcium amides with
 1,3-dialkylcarbodiimides
;
_journal_issue 33
_journal_name_full 'Dalton Transactions'
_journal_page_first 4474
_journal_page_last 4481
_journal_paper_doi 10.1039/b717383k
_journal_year 2008
_chemical_compound_source 'synthesis as described'
_chemical_formula_moiety 'C45 H59 Ca N3 O'
_chemical_formula_sum 'C45 H59 Ca N3 O'
_chemical_formula_weight 698.03
_chemical_name_systematic
;
?
;
_space_group_IT_number 2
_symmetry_cell_setting triclinic
_symmetry_Int_Tables_number 2
_symmetry_space_group_name_Hall '-P 1'
_symmetry_space_group_name_H-M 'P -1'
_atom_sites_solution_hydrogens geom
_atom_sites_solution_primary direct
_atom_sites_solution_secondary difmap
_audit_conform_dict_location ftp://ftp.iucr.org/pub/cif_core.dic
_audit_conform_dict_name cif_core.dic
_audit_conform_dict_version 2.3
_audit_creation_date 2006-05-12T10:44:21-00:00
_audit_creation_method 'WinGX routine CIF_UPDATE'
_cell_angle_alpha 63.586(1)
_cell_angle_beta 79.436(1)
_cell_angle_gamma 79.604(1)
_cell_formula_units_Z 4
_cell_length_a 12.5773(3)
_cell_length_b 18.5052(4)
_cell_length_c 19.8953(3)
_cell_measurement_reflns_used 28447
_cell_measurement_temperature 173(2)
_cell_measurement_theta_max 26.022
_cell_measurement_theta_min 3.395
_cell_measurement_wavelength 0.71073
_cell_volume 4051.04(15)
_computing_cell_refinement 'HKL Scalepack (Otwinowski & Minor 1997)'
_computing_data_collection 'Collect (Nonius BV, 1997-2000)'
_computing_data_reduction 'HKL Denzo and Scalepack (Otwinowski & Minor 1997)'
_computing_molecular_graphics 'Ortep-3 for Windows (Farrugia, 1997)'
_computing_publication_material 'WinGX publication routines (Farrugia, 1999)'
_computing_structure_refinement 'SHELXL-97 (Sheldrick, 1997)'
_computing_structure_solution 'SHELXS-86 (Sheldrick, 1986)'
_diffrn_ambient_temperature 173(2)
_diffrn_detector 'CCD plate'
_diffrn_detector_area_resol_mean 9
_diffrn_measured_fraction_theta_full 0.994
_diffrn_measured_fraction_theta_max 0.994
_diffrn_measurement_device '95mm CCD camera on \k-goniostat'
_diffrn_measurement_device_type KappaCCD
_diffrn_measurement_method 'CCD rotation images, thick slices'
_diffrn_orient_matrix_type 'by Nonius Collect from scalepack cell'
_diffrn_orient_matrix_UB_11 0.409558E-1
_diffrn_orient_matrix_UB_12 0.459955E-1
_diffrn_orient_matrix_UB_13 -0.37613E-1
_diffrn_orient_matrix_UB_21 0.703075E-1
_diffrn_orient_matrix_UB_22 -0.340773E-1
_diffrn_orient_matrix_UB_23 0.154426E-1
_diffrn_orient_matrix_UB_31 0.21251E-2
_diffrn_orient_matrix_UB_32 -0.202566E-1
_diffrn_orient_matrix_UB_33 -0.392451E-1
_diffrn_radiation_monochromator graphite
_diffrn_radiation_probe x-ray
_diffrn_radiation_type MoK\a
_diffrn_radiation_wavelength 0.71073
_diffrn_reflns_av_R_equivalents 0.0581
_diffrn_reflns_av_unetI/netI 0.0582
_diffrn_reflns_limit_h_max 15
_diffrn_reflns_limit_h_min -15
_diffrn_reflns_limit_k_max 22
_diffrn_reflns_limit_k_min -22
_diffrn_reflns_limit_l_max 24
_diffrn_reflns_limit_l_min -24
_diffrn_reflns_number 60764
_diffrn_reflns_theta_full 26
_diffrn_reflns_theta_max 26
_diffrn_reflns_theta_min 3.4
_diffrn_source 'Enraf Nonius FR590'
_exptl_absorpt_coefficient_mu 0.191
_exptl_absorpt_correction_type none
_exptl_crystal_colour colourless
_exptl_crystal_density_diffrn 1.145
_exptl_crystal_density_method 'not measured'
_exptl_crystal_description prism
_exptl_crystal_F_000 1512
_exptl_crystal_size_max 0.25
_exptl_crystal_size_mid 0.25
_exptl_crystal_size_min 0.15
_refine_diff_density_max 0.457
_refine_diff_density_min -0.27
_refine_diff_density_rms 0.046
_refine_ls_extinction_method none
_refine_ls_goodness_of_fit_ref 1.016
_refine_ls_hydrogen_treatment constr
_refine_ls_matrix_type full
_refine_ls_number_parameters 905
_refine_ls_number_reflns 15835
_refine_ls_number_restraints 0
_refine_ls_restrained_S_all 1.016
_refine_ls_R_factor_all 0.0837
_refine_ls_R_factor_gt 0.0493
_refine_ls_shift/su_max 0.001
_refine_ls_shift/su_mean 0
_refine_ls_structure_factor_coef Fsqd
_refine_ls_weighting_details 'calc w=1/[\s^2^(Fo^2^)+(0.0545P)^2^+1.5701P] where P=(Fo^2^+2Fc^2^)/3'
_refine_ls_weighting_scheme calc
_refine_ls_wR_factor_gt 0.1111
_refine_ls_wR_factor_ref 0.1259
_reflns_number_gt 10996
_reflns_number_total 15835
_reflns_threshold_expression >2sigma(I)
_cod_data_source_file b717383k.txt
_cod_data_source_block (3)-may1106
_cod_original_cell_volume 4051.04(14)
_cod_database_code 7003599

loop_
_symmetry_equiv_pos_as_xyz
'x, y, z'
'-x, -y, -z'

loop_
_atom_site_label
_atom_site_type_symbol
_atom_site_fract_x
_atom_site_fract_y
_atom_site_fract_z
_atom_site_U_iso_or_equiv
_atom_site_adp_type
_atom_site_occupancy
_atom_site_symmetry_multiplicity
_atom_site_calc_flag
_atom_site_refinement_flags
_atom_site_disorder_assembly
_atom_site_disorder_group
Ca Ca 0.17863(3) 0.08906(2) 0.76174(2) 0.02448(11) Uani 1 1 d . . .
O O 0.10441(12) 0.19490(9) 0.79651(8) 0.0342(4) Uani 1 1 d . . .
N1 N 0.34487(13) 0.13898(10) 0.69238(9) 0.0238(4) Uani 1 1 d . . .
N2 N 0.12548(13) 0.15162(10) 0.64051(9) 0.0249(4) Uani 1 1 d . . .
N3 N 0.12082(14) -0.03793(10) 0.84579(9) 0.0299(4) Uani 1 1 d . . .
C1 C 0.35179(16) 0.20381(12) 0.62638(11) 0.0258(5) Uani 1 1 d . . .
C2 C 0.26727(17) 0.24071(13) 0.58011(11) 0.0305(5) Uani 1 1 d . . .
H2 H 0.279 0.2927 0.5405 0.037 Uiso 1 1 calc R . .
C3 C 0.16874(17) 0.21386(12) 0.58251(11) 0.0275(5) Uani 1 1 d . . .
C4 C 0.45738(18) 0.24295(14) 0.59414(12) 0.0364(5) Uani 1 1 d . . .
H4A H 0.4633 0.2776 0.6185 0.055 Uiso 1 1 calc R . .
H4B H 0.4575 0.2759 0.5396 0.055 Uiso 1 1 calc R . .
H4C H 0.5193 0.2005 0.6035 0.055 Uiso 1 1 calc R . .
C5 C 0.1113(2) 0.25912(15) 0.51191(12) 0.0463(7) Uani 1 1 d . . .
H5A H 0.1095 0.2223 0.4889 0.069 Uiso 1 1 calc R . .
H5B H 0.1505 0.3051 0.4759 0.069 Uiso 1 1 calc R . .
H5C H 0.0367 0.2792 0.5254 0.069 Uiso 1 1 calc R . .
C6 C 0.44142(15) 0.10265(12) 0.72965(11) 0.0252(5) Uani 1 1 d . . .
C7 C 0.47596(16) 0.13469(12) 0.77352(11) 0.0279(5) Uani 1 1 d . . .
C8 C 0.56655(17) 0.09417(14) 0.81190(13) 0.0363(5) Uani 1 1 d . . .
H8 H 0.5909 0.1152 0.8414 0.044 Uiso 1 1 calc R . .
C9 C 0.62162(18) 0.02449(15) 0.80810(14) 0.0419(6) Uani 1 1 d . . .
H9 H 0.6837 -0.0017 0.8342 0.05 Uiso 1 1 calc R . .
C10 C 0.58601(18) -0.00694(14) 0.76622(13) 0.0392(6) Uani 1 1 d . . .
H10 H 0.6238 -0.0554 0.7643 0.047 Uiso 1 1 calc R . .
C11 C 0.49591(16) 0.03050(13) 0.72652(12) 0.0304(5) Uani 1 1 d . . .
C12 C 0.41573(18) 0.20945(13) 0.78265(12) 0.0329(5) Uani 1 1 d . . .
H12 H 0.3652 0.2374 0.7428 0.039 Uiso 1 1 calc R . .
C13 C 0.34692(19) 0.18480(15) 0.85973(13) 0.0411(6) Uani 1 1 d . . .
H13A H 0.3086 0.2335 0.8647 0.062 Uiso 1 1 calc R . .
H13B H 0.3943 0.1553 0.8999 0.062 Uiso 1 1 calc R . .
H13C H 0.2938 0.1498 0.864 0.062 Uiso 1 1 calc R . .
C14 C 0.4923(2) 0.26984(14) 0.77243(15) 0.0465(6) Uani 1 1 d . . .
H14A H 0.4498 0.3168 0.7787 0.07 Uiso 1 1 calc R . .
H14B H 0.5326 0.2879 0.7217 0.07 Uiso 1 1 calc R . .
H14C H 0.5436 0.2436 0.8103 0.07 Uiso 1 1 calc R . .
C15 C 0.45755(18) -0.00502(14) 0.68067(13) 0.0370(5) Uani 1 1 d . . .
H15 H 0.3765 0.007 0.6839 0.044 Uiso 1 1 calc R . .
C16 C 0.5017(3) 0.0356(2) 0.59743(16) 0.0681(9) Uani 1 1 d . . .
H16A H 0.4749 0.0118 0.5694 0.102 Uiso 1 1 calc R . .
H16B H 0.5814 0.0274 0.5922 0.102 Uiso 1 1 calc R . .
H16C H 0.4771 0.0939 0.5771 0.102 Uiso 1 1 calc R . .
C17 C 0.4838(3) -0.09702(16) 0.71153(18) 0.0649(8) Uani 1 1 d . . .
H17A H 0.4568 -0.1164 0.68 0.097 Uiso 1 1 calc R . .
H17B H 0.4486 -0.1224 0.7635 0.097 Uiso 1 1 calc R . .
H17C H 0.5627 -0.1114 0.711 0.097 Uiso 1 1 calc R . .
C18 C 0.03679(16) 0.12069(12) 0.62888(11) 0.0266(5) Uani 1 1 d . . .
C19 C -0.07224(17) 0.14674(13) 0.64736(12) 0.0309(5) Uani 1 1 d . . .
C20 C -0.15461(18) 0.11086(14) 0.63953(13) 0.0371(6) Uani 1 1 d . . .
H20 H -0.2284 0.1276 0.6524 0.045 Uiso 1 1 calc R . .
C21 C -0.13077(19) 0.05160(14) 0.61346(13) 0.0390(6) Uani 1 1 d . . .
H21 H -0.188 0.0282 0.6078 0.047 Uiso 1 1 calc R . .
C22 C -0.02399(19) 0.02600(14) 0.59548(13) 0.0378(5) Uani 1 1 d . . .
H22 H -0.0085 -0.0148 0.5773 0.045 Uiso 1 1 calc R . .
C23 C 0.06152(17) 0.05889(13) 0.60351(12) 0.0311(5) Uani 1 1 d . . .
C24 C -0.10204(18) 0.21090(15) 0.67731(14) 0.0419(6) Uani 1 1 d . . .
H24 H -0.0333 0.232 0.6755 0.05 Uiso 1 1 calc R . .
C25 C -0.1522(2) 0.1742(2) 0.75945(16) 0.0680(9) Uani 1 1 d . . .
H25A H -0.1704 0.2166 0.7778 0.102 Uiso 1 1 calc R . .
H25B H -0.1001 0.1314 0.7902 0.102 Uiso 1 1 calc R . .
H25C H -0.2185 0.1511 0.7632 0.102 Uiso 1 1 calc R . .
C26 C -0.1777(3) 0.28287(18) 0.6283(2) 0.0762(10) Uani 1 1 d . . .
H26A H -0.1947 0.3232 0.6492 0.114 Uiso 1 1 calc R . .
H26B H -0.2452 0.2637 0.628 0.114 Uiso 1 1 calc R . .
H26C H -0.1416 0.3077 0.5766 0.114 Uiso 1 1 calc R . .
C27 C 0.17837(19) 0.02620(15) 0.58811(13) 0.0402(6) Uani 1 1 d . . .
H27 H 0.2264 0.0578 0.5971 0.048 Uiso 1 1 calc R . .
C28 C 0.2076(3) 0.0376(3) 0.50671(19) 0.0982(14) Uani 1 1 d . . .
H28A H 0.2837 0.016 0.4993 0.147 Uiso 1 1 calc R . .
H28B H 0.1976 0.0955 0.4727 0.147 Uiso 1 1 calc R . .
H28C H 0.1603 0.0086 0.4956 0.147 Uiso 1 1 calc R . .
C29 C 0.2007(2) -0.06276(18) 0.6435(2) 0.0800(11) Uani 1 1 d . . .
H29A H 0.2765 -0.0828 0.6329 0.12 Uiso 1 1 calc R . .
H29B H 0.1521 -0.0951 0.6378 0.12 Uiso 1 1 calc R . .
H29C H 0.1878 -0.0674 0.6953 0.12 Uiso 1 1 calc R . .
C30 C 0.03115(17) -0.08005(12) 0.86348(12) 0.0297(5) Uani 1 1 d . . .
C31 C -0.03470(18) -0.06114(14) 0.80683(13) 0.0372(5) Uani 1 1 d . . .
H31 H -0.0193 -0.0177 0.7588 0.045 Uiso 1 1 calc R . .
C32 C -0.12086(19) -0.10338(15) 0.81858(14) 0.0442(6) Uani 1 1 d . . .
H32 H -0.1631 -0.0889 0.7785 0.053 Uiso 1 1 calc R . .
C33 C -0.1470(2) -0.16653(15) 0.88762(15) 0.0480(6) Uani 1 1 d . . .
H33 H -0.2074 -0.195 0.8959 0.058 Uiso 1 1 calc R . .
C34 C -0.0831(2) -0.18725(15) 0.94434(14) 0.0447(6) Uani 1 1 d . . .
H34 H -0.0995 -0.2309 0.992 0.054 Uiso 1 1 calc R . .
C35 C 0.00453(18) -0.14584(13) 0.93327(12) 0.0365(5) Uani 1 1 d . . .
H35 H 0.0475 -0.1619 0.9733 0.044 Uiso 1 1 calc R . .
C36 C 0.17676(17) -0.04236(12) 0.90202(11) 0.0295(5) Uani 1 1 d . . .
C37 C 0.28924(18) -0.03636(13) 0.88481(13) 0.0351(5) Uani 1 1 d . . .
H37 H 0.3255 -0.0385 0.8393 0.042 Uiso 1 1 calc R . .
C38 C 0.3490(2) -0.02747(14) 0.93218(15) 0.0496(7) Uani 1 1 d . . .
H38 H 0.4247 -0.023 0.9186 0.059 Uiso 1 1 calc R . .
C39 C 0.2988(3) -0.02511(16) 0.99880(16) 0.0591(8) Uani 1 1 d . . .
H39 H 0.3394 -0.0183 1.031 0.071 Uiso 1 1 calc R . .
C40 C 0.1887(3) -0.03279(16) 1.01846(14) 0.0562(7) Uani 1 1 d . . .
H40 H 0.154 -0.0319 1.0647 0.067 Uiso 1 1 calc R . .
C41 C 0.1288(2) -0.04173(14) 0.97154(12) 0.0397(6) Uani 1 1 d . . .
H41 H 0.0535 -0.0476 0.9865 0.048 Uiso 1 1 calc R . .
C42 C 0.0449(2) 0.19087(15) 0.86793(13) 0.0421(6) Uani 1 1 d . . .
H42A H 0.0943 0.1683 0.9077 0.05 Uiso 1 1 calc R . .
H42B H -0.0143 0.1558 0.8842 0.05 Uiso 1 1 calc R . .
C43 C -0.0013(3) 0.27686(17) 0.85428(16) 0.0700(9) Uani 1 1 d . . .
H43A H -0.0801 0.2797 0.8721 0.084 Uiso 1 1 calc R . .
H43B H 0.0362 0.2973 0.8809 0.084 Uiso 1 1 calc R . .
C44 C 0.0186(2) 0.32538(16) 0.76997(16) 0.0579(7) Uani 1 1 d . . .
H44A H -0.0444 0.3281 0.7451 0.07 Uiso 1 1 calc R . .
H44B H 0.0327 0.3812 0.7571 0.07 Uiso 1 1 calc R . .
C45 C 0.11662(19) 0.27918(13) 0.74718(13) 0.0401(6) Uani 1 1 d . . .
H45A H 0.1195 0.2896 0.6936 0.048 Uiso 1 1 calc R . .
H45B H 0.1839 0.2945 0.754 0.048 Uiso 1 1 calc R . .
Ca1B Ca 0.63862(3) 0.43139(2) 0.22022(2) 0.02531(11) Uani 1 1 d . A 1
O1B O 0.71730(13) 0.35630(9) 0.15415(8) 0.0398(4) Uani 1 1 d . A 1
N1B N 0.71161(13) 0.34611(10) 0.33661(9) 0.0246(4) Uani 1 1 d . A 1
N2B N 0.48531(13) 0.36402(10) 0.28769(9) 0.0243(4) Uani 1 1 d . A 1
N3B N 0.62617(14) 0.56956(10) 0.13706(9) 0.0299(4) Uani 1 1 d . A 1
C1B C 0.67430(16) 0.27746(12) 0.38773(11) 0.0253(4) Uani 1 1 d . A 1
C2B C 0.57596(16) 0.25072(12) 0.38738(11) 0.0269(5) Uani 1 1 d . A 1
H2B H 0.5691 0.1954 0.4207 0.032 Uiso 1 1 calc R A 1
C3B C 0.48666(16) 0.29153(12) 0.34649(11) 0.0244(4) Uani 1 1 d . A 1
C4B C 0.73593(18) 0.22173(13) 0.45467(12) 0.0347(5) Uani 1 1 d . A 1
H4B1 H 0.801 0.1934 0.4377 0.052 Uiso 1 1 calc R A 1
H4B2 H 0.689 0.1819 0.4927 0.052 Uiso 1 1 calc R A 1
H4B3 H 0.7575 0.2539 0.4769 0.052 Uiso 1 1 calc R A 1
C5B C 0.38447(17) 0.24885(13) 0.37520(12) 0.0347(5) Uani 1 1 d . A 1
H5B1 H 0.3284 0.2792 0.397 0.052 Uiso 1 1 calc R A 1
H5B2 H 0.401 0.1938 0.414 0.052 Uiso 1 1 calc R A 1
H5B3 H 0.3579 0.246 0.3332 0.052 Uiso 1 1 calc R A 1
C6B C 0.80509(16) 0.37159(12) 0.34912(11) 0.0262(5) Uani 1 1 d . A 1
C7B C 0.91231(16) 0.34064(13) 0.33140(11) 0.0301(5) Uani 1 1 d . A 1
C8B C 0.99851(18) 0.37283(14) 0.34010(12) 0.0357(5) Uani 1 1 d . A 1
H8B H 1.0711 0.3534 0.3275 0.043 Uiso 1 1 calc R A 1
C9B C 0.98133(18) 0.43183(14) 0.36638(13) 0.0380(6) Uani 1 1 d . A 1
H9B H 1.0414 0.4518 0.3729 0.046 Uiso 1 1 calc R A 1
C10B C 0.87628(18) 0.46179(14) 0.38316(12) 0.0355(5) Uani 1 1 d . A 1
H10B H 0.8647 0.5026 0.4012 0.043 Uiso 1 1 calc R A 1
C11B C 0.78702(17) 0.43344(13) 0.37423(11) 0.0284(5) Uani 1 1 d . A 1
C12B C 0.93778(18) 0.27566(14) 0.30229(13) 0.0365(5) Uani 1 1 d . A 1
H12B H 0.8682 0.2539 0.307 0.044 Uiso 1 1 calc R A 1
C13B C 0.9842(2) 0.31091(17) 0.21861(14) 0.0493(7) Uani 1 1 d . A 1
H13D H 0.9994 0.2678 0.2012 0.074 Uiso 1 1 calc R A 1
H13E H 1.0517 0.3338 0.2124 0.074 Uiso 1 1 calc R A 1
H13F H 0.9311 0.3537 0.1888 0.074 Uiso 1 1 calc R A 1
C14B C 1.0179(2) 0.20415(15) 0.34832(16) 0.0544(7) Uani 1 1 d . A 1
H14D H 1.0316 0.1635 0.3278 0.082 Uiso 1 1 calc R A 1
H14E H 0.9863 0.1794 0.4013 0.082 Uiso 1 1 calc R A 1
H14F H 1.0865 0.2241 0.3451 0.082 Uiso 1 1 calc R A 1
C15B C 0.67237(18) 0.46925(13) 0.39139(12) 0.0338(5) Uani 1 1 d . A 1
H15B H 0.6261 0.4661 0.3571 0.041 Uiso 1 1 calc R A 1
C16B C 0.6247(2) 0.41928(16) 0.47234(14) 0.0522(7) Uani 1 1 d . A 1
H16D H 0.5508 0.4434 0.4817 0.078 Uiso 1 1 calc R A 1
H16E H 0.6703 0.4188 0.5076 0.078 Uiso 1 1 calc R A 1
H16F H 0.6226 0.3635 0.4797 0.078 Uiso 1 1 calc R A 1
C17B C 0.6649(2) 0.55860(14) 0.37578(14) 0.0438(6) Uani 1 1 d . A 1
H17D H 0.5893 0.5783 0.3875 0.066 Uiso 1 1 calc R A 1
H17E H 0.6896 0.5906 0.3224 0.066 Uiso 1 1 calc R A 1
H17F H 0.7111 0.5642 0.4075 0.066 Uiso 1 1 calc R A 1
C18B C 0.38402(15) 0.40534(12) 0.25888(11) 0.0255(5) Uani 1 1 d . A 1
C19B C 0.35213(17) 0.39932(13) 0.19744(12) 0.0310(5) Uani 1 1 d . A 1
C20B C 0.25982(17) 0.44904(14) 0.16548(13) 0.0372(6) Uani 1 1 d . A 1
H20B H 0.2374 0.4456 0.124 0.045 Uiso 1 1 calc R A 1
C21B C 0.20105(17) 0.50258(14) 0.19252(13) 0.0385(6) Uani 1 1 d . A 1
H21B H 0.1396 0.5365 0.1693 0.046 Uiso 1 1 calc R A 1
C22B C 0.23163(17) 0.50684(13) 0.25345(13) 0.0342(5) Uani 1 1 d . A 1
H22B H 0.1902 0.5436 0.2723 0.041 Uiso 1 1 calc R A 1
C23B C 0.32182(16) 0.45851(12) 0.28818(12) 0.0287(5) Uani 1 1 d . A 1
C24B C 0.41517(19) 0.34351(15) 0.16326(13) 0.0402(6) Uani 1 1 d . A 1
H24B H 0.4764 0.3118 0.1939 0.048 Uiso 1 1 calc R A 1
C25B C 0.4643(2) 0.39307(18) 0.08213(14) 0.0519(7) Uani 1 1 d . A 1
H25D H 0.5052 0.3562 0.0609 0.078 Uiso 1 1 calc R A 1
H25E H 0.5134 0.4285 0.0823 0.078 Uiso 1 1 calc R A 1
H25F H 0.4058 0.4262 0.0514 0.078 Uiso 1 1 calc R A 1
C26B C 0.3446(2) 0.28310(16) 0.16518(15) 0.0516(7) Uani 1 1 d . A 1
H26D H 0.3883 0.248 0.1428 0.077 Uiso 1 1 calc R A 1
H26E H 0.2831 0.3129 0.1363 0.077 Uiso 1 1 calc R A 1
H26F H 0.3172 0.2498 0.2177 0.077 Uiso 1 1 calc R A 1
C27B C 0.35524(18) 0.46867(13) 0.35295(12) 0.0336(5) Uani 1 1 d . A 1
H27B H 0.412 0.423 0.3769 0.04 Uiso 1 1 calc R A 1
C28B C 0.2604(2) 0.46700(16) 0.41388(13) 0.0465(6) Uani 1 1 d . A 1
H28D H 0.2865 0.4736 0.4541 0.07 Uiso 1 1 calc R A 1
H28E H 0.2303 0.415 0.435 0.07 Uiso 1 1 calc R A 1
H28F H 0.2038 0.5114 0.3915 0.07 Uiso 1 1 calc R A 1
C29B C 0.4050(2) 0.54801(15) 0.32235(14) 0.0464(6) Uani 1 1 d . A 1
H29D H 0.427 0.5541 0.3641 0.07 Uiso 1 1 calc R A 1
H29E H 0.3512 0.5935 0.2973 0.07 Uiso 1 1 calc R A 1
H29F H 0.4688 0.5475 0.2859 0.07 Uiso 1 1 calc R A 1
C30B C 0.54961(17) 0.63129(13) 0.09707(11) 0.0293(5) Uani 1 1 d . A 1
C31B C 0.44085(18) 0.61659(14) 0.11229(12) 0.0374(6) Uani 1 1 d . A 1
H31B H 0.4226 0.5635 0.1454 0.045 Uiso 1 1 calc R A 1
C32B C 0.3588(2) 0.67743(15) 0.08044(14) 0.0477(7) Uani 1 1 d . A 1
H32B H 0.2854 0.6657 0.0931 0.057 Uiso 1 1 calc R A 1
C33B C 0.3822(2) 0.75471(15) 0.03076(15) 0.0505(7) Uani 1 1 d . A 1
H33B H 0.3258 0.7962 0.0088 0.061 Uiso 1 1 calc R A 1
C34B C 0.4891(2) 0.77035(14) 0.01359(13) 0.0437(6) Uani 1 1 d . A 1
H34B H 0.5065 0.8232 -0.0212 0.052 Uiso 1 1 calc R A 1
C35B C 0.57190(19) 0.71058(13) 0.04605(12) 0.0341(5) Uani 1 1 d . A 1
H35B H 0.6449 0.7233 0.0337 0.041 Uiso 1 1 calc R A 1
C36B C 0.73622(17) 0.57267(12) 0.11157(11) 0.0285(5) Uani 1 1 d . A 1
C37B C 0.81018(18) 0.53798(13) 0.16565(12) 0.0356(5) Uani 1 1 d . A 1
H37B H 0.7829 0.521 0.2175 0.043 Uiso 1 1 calc R A 1
C38B C 0.92136(19) 0.52763(15) 0.14610(14) 0.0437(6) Uani 1 1 d . A 1
H38B H 0.9684 0.5025 0.1846 0.052 Uiso 1 1 calc R A 1
C39B C 0.9645(2) 0.55332(15) 0.07152(14) 0.0471(7) Uani 1 1 d . A 1
H39B H 1.0408 0.5463 0.058 0.056 Uiso 1 1 calc R A 1
C40B C 0.89379(19) 0.58975(14) 0.01628(13) 0.0418(6) Uani 1 1 d . A 1
H40B H 0.9226 0.6083 -0.0355 0.05 Uiso 1 1 calc R A 1
C41B C 0.78289(18) 0.59948(13) 0.03507(12) 0.0345(5) Uani 1 1 d . A 1
H41B H 0.7367 0.6246 -0.0039 0.041 Uiso 1 1 calc R A 1
C42B C 0.7687(2) 0.38458(15) 0.07595(13) 0.0463(6) Uani 1 1 d . A 1
H42C H 0.8276 0.4177 0.0675 0.056 Uiso 1 1 calc R A 1
H42D H 0.7145 0.4179 0.0404 0.056 Uiso 1 1 calc R A 1
C43B C 0.8136(2) 0.30966(17) 0.06485(16) 0.0594(8) Uani 1 1 d . A 1
H43C H 0.8909 0.294 0.0743 0.071 Uiso 1 1 calc R A 1
H43D H 0.8078 0.3178 0.0129 0.071 Uiso 1 1 calc R A 1
C44B C 0.7428(3) 0.24594(17) 0.12278(17) 0.0615(8) Uani 1 1 d . A 1
H44C H 0.6739 0.2493 0.1037 0.074 Uiso 1 1 calc R A 1
H44D H 0.7814 0.1905 0.1369 0.074 Uiso 1 1 calc R A 1
C45B C 0.7229(2) 0.26813(14) 0.18717(14) 0.0458(6) Uani 1 1 d . A 1
H45C H 0.6537 0.2498 0.2185 0.055 Uiso 1 1 calc R A 1
H45D H 0.7829 0.2429 0.2193 0.055 Uiso 1 1 calc R A 1

loop_
_atom_site_aniso_label
_atom_site_aniso_U_11
_atom_site_aniso_U_22
_atom_site_aniso_U_33
_atom_site_aniso_U_23
_atom_site_aniso_U_13
_atom_site_aniso_U_12
Ca 0.0248(2) 0.0240(2) 0.0223(2) -0.00737(18) -0.00178(16) -0.00464(17)
O 0.0420(9) 0.0286(8) 0.0286(8) -0.0120(7) 0.0040(7) -0.0048(7)
N1 0.0241(9) 0.0232(9) 0.0241(9) -0.0093(7) -0.0039(7) -0.0041(7)
N2 0.0255(9) 0.0234(9) 0.0240(9) -0.0074(7) -0.0053(7) -0.0034(7)
N3 0.0327(10) 0.0269(10) 0.0262(9) -0.0070(8) -0.0017(8) -0.0076(8)
C1 0.0274(11) 0.0261(11) 0.0243(11) -0.0108(9) -0.0002(8) -0.0063(9)
C2 0.0371(12) 0.0247(11) 0.0246(11) -0.0035(9) -0.0039(9) -0.0100(9)
C3 0.0313(12) 0.0256(11) 0.0246(11) -0.0094(9) -0.0058(9) -0.0017(9)
C4 0.0339(13) 0.0383(13) 0.0321(12) -0.0085(10) 0.0002(10) -0.0138(10)
C5 0.0494(15) 0.0483(15) 0.0309(13) 0.0008(11) -0.0150(11) -0.0178(12)
C6 0.0211(10) 0.0255(11) 0.0257(11) -0.0079(9) -0.0001(8) -0.0059(8)
C7 0.0251(11) 0.0285(11) 0.0278(11) -0.0092(9) -0.0010(9) -0.0068(9)
C8 0.0297(12) 0.0422(14) 0.0401(13) -0.0172(11) -0.0089(10) -0.0071(10)
C9 0.0288(12) 0.0445(15) 0.0520(15) -0.0198(12) -0.0150(11) 0.0051(11)
C10 0.0287(12) 0.0376(13) 0.0525(15) -0.0231(12) -0.0072(11) 0.0067(10)
C11 0.0245(11) 0.0326(12) 0.0328(12) -0.0137(10) 0.0004(9) -0.0045(9)
C12 0.0360(13) 0.0310(12) 0.0358(12) -0.0153(10) -0.0122(10) -0.0031(10)
C13 0.0434(14) 0.0407(14) 0.0440(14) -0.0228(12) -0.0063(11) -0.0025(11)
C14 0.0554(16) 0.0352(14) 0.0538(16) -0.0178(12) -0.0137(12) -0.0128(12)
C15 0.0306(12) 0.0373(13) 0.0493(14) -0.0251(12) -0.0062(10) 0.0011(10)
C16 0.085(2) 0.081(2) 0.0536(18) -0.0430(17) 0.0080(16) -0.0235(18)
C17 0.077(2) 0.0460(17) 0.088(2) -0.0405(16) -0.0294(17) 0.0056(15)
C18 0.0277(11) 0.0250(11) 0.0230(10) -0.0039(9) -0.0081(8) -0.0045(9)
C19 0.0275(12) 0.0307(12) 0.0305(12) -0.0077(10) -0.0087(9) -0.0021(9)
C20 0.0281(12) 0.0407(14) 0.0392(13) -0.0124(11) -0.0096(10) -0.0023(10)
C21 0.0347(13) 0.0409(14) 0.0450(14) -0.0158(12) -0.0156(11) -0.0087(11)
C22 0.0435(14) 0.0354(13) 0.0427(14) -0.0213(11) -0.0125(11) -0.0040(11)
C23 0.0323(12) 0.0316(12) 0.0300(12) -0.0121(10) -0.0091(9) -0.0020(9)
C24 0.0279(12) 0.0456(15) 0.0589(16) -0.0293(13) -0.0040(11) -0.0022(10)
C25 0.0594(19) 0.101(3) 0.0663(19) -0.0565(19) 0.0211(15) -0.0358(17)
C26 0.063(2) 0.059(2) 0.115(3) -0.050(2) -0.0274(19) 0.0247(16)
C27 0.0364(13) 0.0467(15) 0.0517(15) -0.0333(13) -0.0103(11) -0.0001(11)
C28 0.051(2) 0.187(4) 0.080(2) -0.088(3) -0.0036(17) 0.013(2)
C29 0.0494(18) 0.0509(18) 0.132(3) -0.035(2) -0.0212(19) 0.0137(14)
C30 0.0285(12) 0.0238(11) 0.0344(12) -0.0123(10) 0.0003(9) -0.0012(9)
C31 0.0371(13) 0.0321(13) 0.0362(13) -0.0078(10) -0.0063(10) -0.0052(10)
C32 0.0342(13) 0.0446(15) 0.0530(15) -0.0185(13) -0.0085(11) -0.0056(11)
C33 0.0390(14) 0.0487(16) 0.0585(17) -0.0231(14) 0.0014(12) -0.0170(12)
C34 0.0499(15) 0.0379(14) 0.0416(14) -0.0115(11) 0.0065(12) -0.0198(12)
C35 0.0407(13) 0.0329(13) 0.0320(12) -0.0096(10) -0.0018(10) -0.0082(10)
C36 0.0321(12) 0.0195(11) 0.0285(11) -0.0032(9) -0.0020(9) -0.0036(9)
C37 0.0338(13) 0.0258(12) 0.0341(12) -0.0030(10) -0.0033(10) -0.0023(9)
C38 0.0476(15) 0.0347(14) 0.0520(17) 0.0028(12) -0.0217(13) -0.0112(11)
C39 0.089(2) 0.0404(15) 0.0442(16) -0.0004(13) -0.0331(16) -0.0208(15)
C40 0.087(2) 0.0473(16) 0.0351(14) -0.0138(12) -0.0050(14) -0.0213(15)
C41 0.0478(15) 0.0354(13) 0.0331(13) -0.0129(11) 0.0009(11) -0.0081(11)
C42 0.0472(15) 0.0441(15) 0.0320(13) -0.0178(11) 0.0088(11) -0.0071(11)
C43 0.096(2) 0.0512(18) 0.0509(17) -0.0255(15) 0.0087(16) 0.0124(16)
C44 0.0676(19) 0.0363(15) 0.0600(18) -0.0181(13) -0.0013(14) 0.0052(13)
C45 0.0433(14) 0.0311(13) 0.0401(14) -0.0104(11) -0.0010(11) -0.0065(10)
Ca1B 0.0238(2) 0.0255(2) 0.0231(2) -0.00624(18) -0.00414(16) -0.00394(17)
O1B 0.0474(10) 0.0334(9) 0.0368(9) -0.0166(7) 0.0057(7) -0.0069(7)
N1B 0.0227(9) 0.0254(9) 0.0242(9) -0.0087(7) -0.0042(7) -0.0027(7)
N2B 0.0215(9) 0.0251(9) 0.0261(9) -0.0099(8) -0.0052(7) -0.0023(7)
N3B 0.0290(10) 0.0296(10) 0.0264(9) -0.0067(8) -0.0049(7) -0.0044(8)
C1B 0.0268(11) 0.0236(11) 0.0247(11) -0.0100(9) -0.0044(8) -0.0004(8)
C2B 0.0296(11) 0.0213(11) 0.0267(11) -0.0067(9) -0.0035(9) -0.0048(9)
C3B 0.0264(11) 0.0253(11) 0.0237(10) -0.0128(9) -0.0010(8) -0.0042(8)
C4B 0.0351(13) 0.0309(12) 0.0300(12) -0.0034(10) -0.0095(10) -0.0040(10)
C5B 0.0309(12) 0.0352(13) 0.0343(12) -0.0099(10) -0.0006(10) -0.0115(10)
C6B 0.0254(11) 0.0285(11) 0.0196(10) -0.0030(9) -0.0076(8) -0.0054(9)
C7B 0.0266(11) 0.0308(12) 0.0269(11) -0.0054(9) -0.0068(9) -0.0034(9)
C8B 0.0252(12) 0.0395(13) 0.0345(12) -0.0071(11) -0.0077(9) -0.0039(10)
C9B 0.0322(13) 0.0418(14) 0.0387(13) -0.0100(11) -0.0117(10) -0.0130(10)
C10B 0.0399(14) 0.0369(13) 0.0316(12) -0.0121(10) -0.0076(10) -0.0119(10)
C11B 0.0313(12) 0.0303(12) 0.0206(10) -0.0060(9) -0.0052(9) -0.0068(9)
C12B 0.0258(12) 0.0384(13) 0.0448(14) -0.0169(11) -0.0072(10) -0.0015(10)
C13B 0.0426(15) 0.0566(17) 0.0511(16) -0.0274(14) -0.0029(12) -0.0017(12)
C14B 0.0402(15) 0.0404(15) 0.0730(19) -0.0163(14) -0.0160(13) 0.0069(11)
C15B 0.0353(13) 0.0379(13) 0.0335(12) -0.0184(11) -0.0045(10) -0.0075(10)
C16B 0.0563(17) 0.0423(15) 0.0531(16) -0.0222(13) 0.0133(13) -0.0092(12)
C17B 0.0452(15) 0.0366(14) 0.0510(15) -0.0183(12) -0.0101(12) -0.0040(11)
C18B 0.0196(10) 0.0266(11) 0.0288(11) -0.0086(9) -0.0032(8) -0.0069(8)
C19B 0.0274(11) 0.0334(12) 0.0325(12) -0.0123(10) -0.0061(9) -0.0061(9)
C20B 0.0309(12) 0.0448(14) 0.0382(13) -0.0157(11) -0.0148(10) -0.0044(10)
C21B 0.0218(11) 0.0408(14) 0.0474(14) -0.0120(12) -0.0118(10) -0.0008(10)
C22B 0.0247(11) 0.0349(13) 0.0440(13) -0.0177(11) -0.0049(10) -0.0020(9)
C23B 0.0246(11) 0.0278(11) 0.0344(12) -0.0128(10) -0.0034(9) -0.0064(9)
C24B 0.0399(14) 0.0470(15) 0.0398(13) -0.0233(12) -0.0166(11) 0.0053(11)
C25B 0.0431(15) 0.0737(19) 0.0478(15) -0.0350(15) -0.0048(12) -0.0036(13)
C26B 0.0710(19) 0.0449(15) 0.0467(15) -0.0228(13) -0.0204(13) -0.0024(13)
C27B 0.0322(12) 0.0323(12) 0.0401(13) -0.0189(11) -0.0068(10) -0.0005(9)
C28B 0.0522(16) 0.0490(16) 0.0398(14) -0.0183(12) 0.0008(12) -0.0171(12)
C29B 0.0443(15) 0.0522(16) 0.0525(15) -0.0291(13) 0.0011(12) -0.0179(12)
C30B 0.0359(12) 0.0278(11) 0.0252(11) -0.0112(9) -0.0085(9) -0.0013(9)
C31B 0.0369(13) 0.0307(12) 0.0362(13) -0.0056(10) -0.0067(10) -0.0042(10)
C32B 0.0350(14) 0.0443(15) 0.0530(16) -0.0111(13) -0.0099(12) 0.0006(11)
C33B 0.0504(16) 0.0363(14) 0.0553(16) -0.0102(13) -0.0206(13) 0.0075(12)
C34B 0.0566(17) 0.0269(12) 0.0426(14) -0.0086(11) -0.0133(12) -0.0020(11)
C35B 0.0410(13) 0.0285(12) 0.0330(12) -0.0119(10) -0.0066(10) -0.0051(10)
C36B 0.0349(12) 0.0223(11) 0.0266(11) -0.0062(9) -0.0067(9) -0.0073(9)
C37B 0.0367(13) 0.0371(13) 0.0296(12) -0.0060(10) -0.0082(10) -0.0138(10)
C38B 0.0362(14) 0.0420(14) 0.0444(15) -0.0052(12) -0.0133(11) -0.0109(11)
C39B 0.0306(13) 0.0469(15) 0.0537(16) -0.0113(13) -0.0023(12) -0.0106(11)
C40B 0.0400(14) 0.0421(14) 0.0359(13) -0.0102(11) 0.0038(11) -0.0126(11)
C41B 0.0390(13) 0.0330(12) 0.0276(12) -0.0079(10) -0.0061(10) -0.0060(10)
C42B 0.0490(15) 0.0473(15) 0.0347(13) -0.0140(12) 0.0071(11) -0.0084(12)
C43B 0.0641(19) 0.0617(19) 0.0597(18) -0.0380(15) 0.0120(14) -0.0112(15)
C44B 0.070(2) 0.0509(17) 0.072(2) -0.0360(16) -0.0001(15) -0.0074(15)
C45B 0.0541(16) 0.0334(14) 0.0465(15) -0.0141(12) -0.0044(12) -0.0059(11)

loop_
_atom_type_symbol
_atom_type_description
_atom_type_scat_dispersion_real
_atom_type_scat_dispersion_imag
_atom_type_scat_source
C C 0.0033 0.0016 'International Tables Vol C Tables 4.2.6.8 and 6.1.1.4'
H H 0 0 'International Tables Vol C Tables 4.2.6.8 and 6.1.1.4'
Ca Ca 0.2262 0.3064 'International Tables Vol C Tables 4.2.6.8 and 6.1.1.4'
N N 0.0061 0.0033 'International Tables Vol C Tables 4.2.6.8 and 6.1.1.4'
O O 0.0106 0.006 'International Tables Vol C Tables 4.2.6.8 and 6.1.1.4'

loop_
_geom_angle_atom_site_label_1
_geom_angle_atom_site_label_2
_geom_angle_atom_site_label_3
_geom_angle
_geom_angle_site_symmetry_1
_geom_angle_site_symmetry_3
_geom_angle_publ_flag
N2 Ca O 96.57(6) . . ?
N2 Ca N3 118.78(6) . . ?
O Ca N3 114.37(6) . . ?
N2 Ca N1 80.97(6) . . ?
O Ca N1 99.63(6) . . ?
N3 Ca N1 136.59(6) . . ?
N2 Ca C36 148.96(6) . . ?
O Ca C36 100.72(6) . . ?
N3 Ca C36 30.19(6) . . ?
N1 Ca C36 120.69(6) . . ?
N2 Ca C37 155.28(7) . . ?
O Ca C37 107.99(6) . . ?
N3 Ca C37 53.21(6) . . ?
N1 Ca C37 92.01(6) . . ?
C36 Ca C37 28.68(6) . . ?
C45 O C42 107.86(17) . . ?
C45 O Ca 122.82(13) . . ?
C42 O Ca 129.27(13) . . ?
C1 N1 C6 118.59(16) . . ?
C1 N1 Ca 124.10(13) . . ?
C6 N1 Ca 116.77(11) . . ?
C3 N2 C18 118.04(16) . . ?
C3 N2 Ca 125.48(13) . . ?
C18 N2 Ca 116.47(11) . . ?
C30 N3 C36 121.27(17) . . ?
C30 N3 Ca 139.43(13) . . ?
C36 N3 Ca 91.76(11) . . ?
N1 C1 C2 124.79(18) . . ?
N1 C1 C4 120.60(17) . . ?
C2 C1 C4 114.59(17) . . ?
C3 C2 C1 131.01(18) . . ?
C3 C2 H2 114.5 . . ?
C1 C2 H2 114.5 . . ?
N2 C3 C2 124.73(18) . . ?
N2 C3 C5 119.29(18) . . ?
C2 C3 C5 115.96(18) . . ?
C1 C4 H4A 109.5 . . ?
C1 C4 H4B 109.5 . . ?
H4A C4 H4B 109.5 . . ?
C1 C4 H4C 109.5 . . ?
H4A C4 H4C 109.5 . . ?
H4B C4 H4C 109.5 . . ?
C3 C5 H5A 109.5 . . ?
C3 C5 H5B 109.5 . . ?
H5A C5 H5B 109.5 . . ?
C3 C5 H5C 109.5 . . ?
H5A C5 H5C 109.5 . . ?
H5B C5 H5C 109.5 . . ?
C11 C6 C7 120.50(18) . . ?
C11 C6 N1 118.45(18) . . ?
C7 C6 N1 120.85(18) . . ?
C8 C7 C6 118.3(2) . . ?
C8 C7 C12 119.14(19) . . ?
C6 C7 C12 122.52(18) . . ?
C9 C8 C7 121.7(2) . . ?
C9 C8 H8 119.2 . . ?
C7 C8 H8 119.2 . . ?
C8 C9 C10 119.5(2) . . ?
C8 C9 H9 120.3 . . ?
C10 C9 H9 120.3 . . ?
C9 C10 C11 121.8(2) . . ?
C9 C10 H10 119.1 . . ?
C11 C10 H10 119.1 . . ?
C10 C11 C6 118.3(2) . . ?
C10 C11 C15 121.1(2) . . ?
C6 C11 C15 120.62(18) . . ?
C7 C12 C14 112.60(19) . . ?
C7 C12 C13 110.47(18) . . ?
C14 C12 C13 110.08(19) . . ?
C7 C12 H12 107.8 . . ?
C14 C12 H12 107.8 . . ?
C13 C12 H12 107.8 . . ?
C12 C13 H13A 109.5 . . ?
C12 C13 H13B 109.5 . . ?
H13A C13 H13B 109.5 . . ?
C12 C13 H13C 109.5 . . ?
H13A C13 H13C 109.5 . . ?
H13B C13 H13C 109.5 . . ?
C12 C14 H14A 109.5 . . ?
C12 C14 H14B 109.5 . . ?
H14A C14 H14B 109.5 . . ?
C12 C14 H14C 109.5 . . ?
H14A C14 H14C 109.5 . . ?
H14B C14 H14C 109.5 . . ?
C11 C15 C16 111.5(2) . . ?
C11 C15 C17 113.2(2) . . ?
C16 C15 C17 110.6(2) . . ?
C11 C15 H15 107 . . ?
C16 C15 H15 107 . . ?
C17 C15 H15 107 . . ?
C15 C16 H16A 109.5 . . ?
C15 C16 H16B 109.5 . . ?
H16A C16 H16B 109.5 . . ?
C15 C16 H16C 109.5 . . ?
H16A C16 H16C 109.5 . . ?
H16B C16 H16C 109.5 . . ?
C15 C17 H17A 109.5 . . ?
C15 C17 H17B 109.5 . . ?
H17A C17 H17B 109.5 . . ?
C15 C17 H17C 109.5 . . ?
H17A C17 H17C 109.5 . . ?
H17B C17 H17C 109.5 . . ?
C19 C18 C23 120.28(19) . . ?
C19 C18 N2 121.34(19) . . ?
C23 C18 N2 118.23(18) . . ?
C19 C18 Ca 109.61(13) . . ?
C23 C18 Ca 112.39(13) . . ?
C20 C19 C18 118.8(2) . . ?
C20 C19 C24 119.3(2) . . ?
C18 C19 C24 121.88(19) . . ?
C21 C20 C19 121.0(2) . . ?
C21 C20 H20 119.5 . . ?
C19 C20 H20 119.5 . . ?
C20 C21 C22 120.2(2) . . ?
C20 C21 H21 119.9 . . ?
C22 C21 H21 119.9 . . ?
C21 C22 C23 121.1(2) . . ?
C21 C22 H22 119.4 . . ?
C23 C22 H22 119.4 . . ?
C22 C23 C18 118.6(2) . . ?
C22 C23 C27 120.3(2) . . ?
C18 C23 C27 121.12(19) . . ?
C19 C24 C25 110.8(2) . . ?
C19 C24 C26 111.8(2) . . ?
C25 C24 C26 111.1(2) . . ?
C19 C24 H24 107.7 . . ?
C25 C24 H24 107.7 . . ?
C26 C24 H24 107.7 . . ?
C24 C25 H25A 109.5 . . ?
C24 C25 H25B 109.5 . . ?
H25A C25 H25B 109.5 . . ?
C24 C25 H25C 109.5 . . ?
H25A C25 H25C 109.5 . . ?
H25B C25 H25C 109.5 . . ?
C24 C26 H26A 109.5 . . ?
C24 C26 H26B 109.5 . . ?
H26A C26 H26B 109.5 . . ?
C24 C26 H26C 109.5 . . ?
H26A C26 H26C 109.5 . . ?
H26B C26 H26C 109.5 . . ?
C23 C27 C28 112.3(2) . . ?
C23 C27 C29 110.5(2) . . ?
C28 C27 C29 111.4(3) . . ?
C23 C27 H27 107.5 . . ?
C28 C27 H27 107.5 . . ?
C29 C27 H27 107.5 . . ?
C27 C28 H28A 109.5 . . ?
C27 C28 H28B 109.5 . . ?
H28A C28 H28B 109.5 . . ?
C27 C28 H28C 109.5 . . ?
H28A C28 H28C 109.5 . . ?
H28B C28 H28C 109.5 . . ?
C27 C29 H29A 109.5 . . ?
C27 C29 H29B 109.5 . . ?
H29A C29 H29B 109.5 . . ?
C27 C29 H29C 109.5 . . ?
H29A C29 H29C 109.5 . . ?
H29B C29 H29C 109.5 . . ?
N3 C30 C31 118.68(18) . . ?
N3 C30 C35 125.13(19) . . ?
C31 C30 C35 116.0(2) . . ?
C32 C31 C30 122.2(2) . . ?
C32 C31 H31 118.9 . . ?
C30 C31 H31 118.9 . . ?
C31 C32 C33 121.1(2) . . ?
C31 C32 H32 119.5 . . ?
C33 C32 H32 119.5 . . ?
C34 C33 C32 118.2(2) . . ?
C34 C33 H33 120.9 . . ?
C32 C33 H33 120.9 . . ?
C33 C34 C35 121.5(2) . . ?
C33 C34 H34 119.3 . . ?
C35 C34 H34 119.3 . . ?
C34 C35 C30 121.1(2) . . ?
C34 C35 H35 119.5 . . ?
C30 C35 H35 119.5 . . ?
N3 C36 C37 117.70(19) . . ?
N3 C36 C41 125.7(2) . . ?
C37 C36 C41 116.1(2) . . ?
N3 C36 Ca 58.05(9) . . ?
C37 C36 Ca 80.43(12) . . ?
C41 C36 Ca 126.43(15) . . ?
C38 C37 C36 122.0(2) . . ?
C38 C37 Ca 128.28(16) . . ?
C36 C37 Ca 70.89(11) . . ?
C38 C37 H37 119 . . ?
C36 C37 H37 119 . . ?
Ca C37 H37 72.5 . . ?
C39 C38 C37 120.2(2) . . ?
C39 C38 H38 119.9 . . ?
C37 C38 H38 119.9 . . ?
C38 C39 C40 119.4(2) . . ?
C38 C39 H39 120.3 . . ?
C40 C39 H39 120.3 . . ?
C41 C40 C39 120.7(3) . . ?
C41 C40 H40 119.7 . . ?
C39 C40 H40 119.7 . . ?
C40 C41 C36 121.5(2) . . ?
C40 C41 H41 119.2 . . ?
C36 C41 H41 119.2 . . ?
O C42 C43 106.48(19) . . ?
O C42 H42A 110.4 . . ?
C43 C42 H42A 110.4 . . ?
O C42 H42B 110.4 . . ?
C43 C42 H42B 110.4 . . ?
H42A C42 H42B 108.6 . . ?
C44 C43 C42 104.9(2) . . ?
C44 C43 H43A 110.8 . . ?
C42 C43 H43A 110.8 . . ?
C44 C43 H43B 110.8 . . ?
C42 C43 H43B 110.8 . . ?
H43A C43 H43B 108.8 . . ?
C45 C44 C43 103.4(2) . . ?
C45 C44 H44A 111.1 . . ?
C43 C44 H44A 111.1 . . ?
C45 C44 H44B 111.1 . . ?
C43 C44 H44B 111.1 . . ?
H44A C44 H44B 109 . . ?
O C45 C44 104.86(18) . . ?
O C45 H45A 110.8 . . ?
C44 C45 H45A 110.8 . . ?
O C45 H45B 110.8 . . ?
C44 C45 H45B 110.8 . . ?
H45A C45 H45B 108.9 . . ?
O1B Ca1B N3B 109.20(6) . . ?
O1B Ca1B N2B 101.46(6) . . ?
N3B Ca1B N2B 122.72(6) . . ?
O1B Ca1B N1B 98.00(6) . . ?
N3B Ca1B N1B 137.02(6) . . ?
N2B Ca1B N1B 81.49(5) . . ?
O1B Ca1B C36B 92.59(6) . . ?
N3B Ca1B C36B 28.79(6) . . ?
N2B Ca1B C36B 151.39(6) . . ?
N1B Ca1B C36B 121.37(6) . . ?
O1B Ca1B C37B 94.84(6) . . ?
N3B Ca1B C37B 52.76(6) . . ?
N2B Ca1B C37B 163.42(7) . . ?
N1B Ca1B C37B 93.35(6) . . ?
C36B Ca1B C37B 28.13(6) . . ?
C45B O1B C42B 108.44(17) . . ?
C45B O1B Ca1B 122.80(13) . . ?
C42B O1B Ca1B 128.76(13) . . ?
C1B N1B C6B 119.33(16) . . ?
C1B N1B Ca1B 124.67(13) . . ?
C6B N1B Ca1B 115.96(11) . . ?
C3B N2B C18B 119.53(16) . . ?
C3B N2B Ca1B 125.52(13) . . ?
C18B N2B Ca1B 114.89(11) . . ?
C36B N3B C30B 120.46(16) . . ?
C36B N3B Ca1B 96.75(12) . . ?
C30B N3B Ca1B 139.49(13) . . ?
N1B C1B C2B 125.04(17) . . ?
N1B C1B C4B 120.47(17) . . ?
C2B C1B C4B 114.46(17) . . ?
C3B C2B C1B 131.41(18) . . ?
C3B C2B H2B 114.3 . . ?
C1B C2B H2B 114.3 . . ?
N2B C3B C2B 125.06(18) . . ?
N2B C3B C5B 119.36(17) . . ?
C2B C3B C5B 115.55(17) . . ?
C11B C6B C7B 120.30(18) . . ?
C11B C6B N1B 117.87(18) . . ?
C7B C6B N1B 121.65(19) . . ?
C8B C7B C6B 118.0(2) . . ?
C8B C7B C12B 118.82(19) . . ?
C6B C7B C12B 123.15(19) . . ?
C9B C8B C7B 121.9(2) . . ?
C9B C8B H8B 119 . . ?
C7B C8B H8B 119 . . ?
C8B C9B C10B 119.5(2) . . ?
C8B C9B H9B 120.2 . . ?
C10B C9B H9B 120.2 . . ?
C9B C10B C11B 121.3(2) . . ?
C9B C10B H10B 119.3 . . ?
C11B C10B H10B 119.3 . . ?
C10B C11B C6B 118.9(2) . . ?
C10B C11B C15B 120.0(2) . . ?
C6B C11B C15B 121.11(18) . . ?
C7B C12B C13B 111.20(19) . . ?
C7B C12B C14B 112.25(19) . . ?
C13B C12B C14B 109.3(2) . . ?
C7B C12B H12B 108 . . ?
C13B C12B H12B 108 . . ?
C14B C12B H12B 108 . . ?
C12B C13B H13D 109.5 . . ?
C12B C13B H13E 109.5 . . ?
H13D C13B H13E 109.5 . . ?
C12B C13B H13F 109.5 . . ?
H13D C13B H13F 109.5 . . ?
H13E C13B H13F 109.5 . . ?
C12B C14B H14D 109.5 . . ?
C12B C14B H14E 109.5 . . ?
H14D C14B H14E 109.5 . . ?
C12B C14B H14F 109.5 . . ?
H14D C14B H14F 109.5 . . ?
H14E C14B H14F 109.5 . . ?
C11B C15B C16B 111.24(18) . . ?
C11B C15B C17B 113.29(18) . . ?
C16B C15B C17B 110.5(2) . . ?
C11B C15B H15B 107.2 . . ?
C16B C15B H15B 107.2 . . ?
C17B C15B H15B 107.2 . . ?
C15B C16B H16D 109.5 . . ?
C15B C16B H16E 109.5 . . ?
H16D C16B H16E 109.5 . . ?
C15B C16B H16F 109.5 . . ?
H16D C16B H16F 109.5 . . ?
H16E C16B H16F 109.5 . . ?
C15B C17B H17D 109.5 . . ?
C15B C17B H17E 109.5 . . ?
H17D C17B H17E 109.5 . . ?
C15B C17B H17F 109.5 . . ?
H17D C17B H17F 109.5 . . ?
H17E C17B H17F 109.5 . . ?
C19B C18B C23B 120.10(18) . . ?
C19B C18B N2B 120.83(19) . . ?
C23B C18B N2B 118.78(17) . . ?
C19B C18B Ca1B 107.71(13) . . ?
C23B C18B Ca1B 112.48(12) . . ?
C20B C19B C18B 118.3(2) . . ?
C20B C19B C24B 118.89(19) . . ?
C18B C19B C24B 122.80(18) . . ?
C21B C20B C19B 121.7(2) . . ?
C21B C20B H20B 119.2 . . ?
C19B C20B H20B 119.2 . . ?
C20B C21B C22B 119.6(2) . . ?
C20B C21B H21B 120.2 . . ?
C22B C21B H21B 120.2 . . ?
C21B C22B C23B 121.5(2) . . ?
C21B C22B H22B 119.2 . . ?
C23B C22B H22B 119.2 . . ?
C22B C23B C18B 118.80(19) . . ?
C22B C23B C27B 119.3(2) . . ?
C18B C23B C27B 121.76(18) . . ?
C19B C24B C26B 112.0(2) . . ?
C19B C24B C25B 110.4(2) . . ?
C26B C24B C25B 110.5(2) . . ?
C19B C24B H24B 107.9 . . ?
C26B C24B H24B 107.9 . . ?
C25B C24B H24B 107.9 . . ?
C24B C25B H25D 109.5 . . ?
C24B C25B H25E 109.5 . . ?
H25D C25B H25E 109.5 . . ?
C24B C25B H25F 109.5 . . ?
H25D C25B H25F 109.5 . . ?
H25E C25B H25F 109.5 . . ?
C24B C26B H26D 109.5 . . ?
C24B C26B H26E 109.5 . . ?
H26D C26B H26E 109.5 . . ?
C24B C26B H26F 109.5 . . ?
H26D C26B H26F 109.5 . . ?
H26E C26B H26F 109.5 . . ?
C29B C27B C23B 109.65(18) . . ?
C29B C27B C28B 109.49(19) . . ?
C23B C27B C28B 112.94(18) . . ?
C29B C27B H27B 108.2 . . ?
C23B C27B H27B 108.2 . . ?
C28B C27B H27B 108.2 . . ?
C27B C28B H28D 109.5 . . ?
C27B C28B H28E 109.5 . . ?
H28D C28B H28E 109.5 . . ?
C27B C28B H28F 109.5 . . ?
H28D C28B H28F 109.5 . . ?
H28E C28B H28F 109.5 . . ?
C27B C29B H29D 109.5 . . ?
C27B C29B H29E 109.5 . . ?
H29D C29B H29E 109.5 . . ?
C27B C29B H29F 109.5 . . ?
H29D C29B H29F 109.5 . . ?
H29E C29B H29F 109.5 . . ?
N3B C30B C31B 118.49(18) . . ?
N3B C30B C35B 124.83(19) . . ?
C31B C30B C35B 116.48(19) . . ?
C32B C31B C30B 121.7(2) . . ?
C32B C31B H31B 119.1 . . ?
C30B C31B H31B 119.1 . . ?
C33B C32B C31B 121.0(2) . . ?
C33B C32B H32B 119.5 . . ?
C31B C32B H32B 119.5 . . ?
C34B C33B C32B 118.4(2) . . ?
C34B C33B H33B 120.8 . . ?
C32B C33B H33B 120.8 . . ?
C33B C34B C35B 121.3(2) . . ?
C33B C34B H34B 119.3 . . ?
C35B C34B H34B 119.3 . . ?
C34B C35B C30B 121.1(2) . . ?
C34B C35B H35B 119.5 . . ?
C30B C35B H35B 119.5 . . ?
N3B C36B C37B 117.97(18) . . ?
N3B C36B C41B 125.83(18) . . ?
C37B C36B C41B 115.8(2) . . ?
N3B C36B Ca1B 54.46(9) . . ?
C37B C36B Ca1B 78.16(12) . . ?
C41B C36B Ca1B 135.10(15) . . ?
C38B C37B C36B 122.4(2) . . ?
C38B C37B Ca1B 134.06(17) . . ?
C36B C37B Ca1B 73.71(11) . . ?
C38B C37B H37B 118.8 . . ?
C36B C37B H37B 118.8 . . ?
Ca1B C37B H37B 64.5 . . ?
C39B C38B C37B 120.7(2) . . ?
C39B C38B H38B 119.7 . . ?
C37B C38B H38B 119.7 . . ?
C38B C39B C40B 118.5(2) . . ?
C38B C39B H39B 120.7 . . ?
C40B C39B H39B 120.7 . . ?
C41B C40B C39B 121.3(2) . . ?
C41B C40B H40B 119.3 . . ?
C39B C40B H40B 119.3 . . ?
C40B C41B C36B 121.3(2) . . ?
C40B C41B H41B 119.4 . . ?
C36B C41B H41B 119.4 . . ?
O1B C42B C43B 105.82(19) . . ?
O1B C42B H42C 110.6 . . ?
C43B C42B H42C 110.6 . . ?
O1B C42B H42D 110.6 . . ?
C43B C42B H42D 110.6 . . ?
H42C C42B H42D 108.7 . . ?
C42B C43B C44B 103.7(2) . . ?
C42B C43B H43C 111 . . ?
C44B C43B H43C 111 . . ?
C42B C43B H43D 111 . . ?
C44B C43B H43D 111 . . ?
H43C C43B H43D 109 . . ?
C45B C44B C43B 102.3(2) . . ?
C45B C44B H44C 111.3 . . ?
C43B C44B H44C 111.3 . . ?
C45B C44B H44D 111.3 . . ?
C43B C44B H44D 111.3 . . ?
H44C C44B H44D 109.2 . . ?
O1B C45B C44B 105.9(2) . . ?
O1B C45B H45C 110.6 . . ?
C44B C45B H45C 110.6 . . ?
O1B C45B H45D 110.6 . . ?
C44B C45B H45D 110.6 . . ?
H45C C45B H45D 108.7 . . ?

loop_
_geom_bond_atom_site_label_1
_geom_bond_atom_site_label_2
_geom_bond_distance
_geom_bond_site_symmetry_2
_geom_bond_publ_flag
Ca N2 2.3306(16) . ?
Ca O 2.3441(15) . ?
Ca N3 2.3499(16) . ?
Ca N1 2.3736(16) . ?
Ca C36 2.7680(19) . ?
Ca C37 2.889(2) . ?
O C45 1.445(3) . ?
O C42 1.456(3) . ?
N1 C1 1.329(2) . ?
N1 C6 1.438(2) . ?
N2 C3 1.330(2) . ?
N2 C18 1.438(2) . ?
N3 C30 1.390(3) . ?
N3 C36 1.393(3) . ?
C1 C2 1.408(3) . ?
C1 C4 1.523(3) . ?
C2 C3 1.402(3) . ?
C2 H2 0.95 . ?
C3 C5 1.518(3) . ?
C4 H4A 0.98 . ?
C4 H4B 0.98 . ?
C4 H4C 0.98 . ?
C5 H5A 0.98 . ?
C5 H5B 0.98 . ?
C5 H5C 0.98 . ?
C6 C11 1.409(3) . ?
C6 C7 1.412(3) . ?
C7 C8 1.395(3) . ?
C7 C12 1.522(3) . ?
C8 C9 1.376(3) . ?
C8 H8 0.95 . ?
C9 C10 1.377(3) . ?
C9 H9 0.95 . ?
C10 C11 1.395(3) . ?
C10 H10 0.95 . ?
C11 C15 1.519(3) . ?
C12 C14 1.527(3) . ?
C12 C13 1.530(3) . ?
C12 H12 1 . ?
C13 H13A 0.98 . ?
C13 H13B 0.98 . ?
C13 H13C 0.98 . ?
C14 H14A 0.98 . ?
C14 H14B 0.98 . ?
C14 H14C 0.98 . ?
C15 C16 1.524(3) . ?
C15 C17 1.525(3) . ?
C15 H15 1 . ?
C16 H16A 0.98 . ?
C16 H16B 0.98 . ?
C16 H16C 0.98 . ?
C17 H17A 0.98 . ?
C17 H17B 0.98 . ?
C17 H17C 0.98 . ?
C18 C19 1.408(3) . ?
C18 C23 1.410(3) . ?
C19 C20 1.392(3) . ?
C19 C24 1.514(3) . ?
C20 C21 1.375(3) . ?
C20 H20 0.95 . ?
C21 C22 1.379(3) . ?
C21 H21 0.95 . ?
C22 C23 1.392(3) . ?
C22 H22 0.95 . ?
C23 C27 1.516(3) . ?
C24 C25 1.523(4) . ?
C24 C26 1.535(4) . ?
C24 H24 1 . ?
C25 H25A 0.98 . ?
C25 H25B 0.98 . ?
C25 H25C 0.98 . ?
C26 H26A 0.98 . ?
C26 H26B 0.98 . ?
C26 H26C 0.98 . ?
C27 C28 1.519(4) . ?
C27 C29 1.528(4) . ?
C27 H27 1 . ?
C28 H28A 0.98 . ?
C28 H28B 0.98 . ?
C28 H28C 0.98 . ?
C29 H29A 0.98 . ?
C29 H29B 0.98 . ?
C29 H29C 0.98 . ?
C30 C31 1.402(3) . ?
C30 C35 1.412(3) . ?
C31 C32 1.375(3) . ?
C31 H31 0.95 . ?
C32 C33 1.380(3) . ?
C32 H32 0.95 . ?
C33 C34 1.380(3) . ?
C33 H33 0.95 . ?
C34 C35 1.384(3) . ?
C34 H34 0.95 . ?
C35 H35 0.95 . ?
C36 C37 1.406(3) . ?
C36 C41 1.408(3) . ?
C37 C38 1.386(3) . ?
C37 H37 0.95 . ?
C38 C39 1.375(4) . ?
C38 H38 0.95 . ?
C39 C40 1.383(4) . ?
C39 H39 0.95 . ?
C40 C41 1.381(4) . ?
C40 H40 0.95 . ?
C41 H41 0.95 . ?
C42 C43 1.511(4) . ?
C42 H42A 0.99 . ?
C42 H42B 0.99 . ?
C43 C44 1.507(4) . ?
C43 H43A 0.99 . ?
C43 H43B 0.99 . ?
C44 C45 1.489(3) . ?
C44 H44A 0.99 . ?
C44 H44B 0.99 . ?
C45 H45A 0.99 . ?
C45 H45B 0.99 . ?
Ca1B O1B 2.3000(16) . ?
Ca1B N3B 2.3423(17) . ?
Ca1B N2B 2.3460(16) . ?
Ca1B N1B 2.3876(16) . ?
Ca1B C36B 2.859(2) . ?
Ca1B C37B 2.915(2) . ?
O1B C45B 1.456(3) . ?
O1B C42B 1.463(3) . ?
N1B C1B 1.326(2) . ?
N1B C6B 1.442(2) . ?
N2B C3B 1.331(2) . ?
N2B C18B 1.436(2) . ?
N3B C36B 1.386(3) . ?
N3B C30B 1.393(3) . ?
C1B C2B 1.415(3) . ?
C1B C4B 1.519(3) . ?
C2B C3B 1.406(3) . ?
C2B H2B 0.95 . ?
C3B C5B 1.516(3) . ?
C4B H4B1 0.98 . ?
C4B H4B2 0.98 . ?
C4B H4B3 0.98 . ?
C5B H5B1 0.98 . ?
C5B H5B2 0.98 . ?
C5B H5B3 0.98 . ?
C6B C11B 1.409(3) . ?
C6B C7B 1.413(3) . ?
C7B C8B 1.398(3) . ?
C7B C12B 1.516(3) . ?
C8B C9B 1.376(3) . ?
C8B H8B 0.95 . ?
C9B C10B 1.380(3) . ?
C9B H9B 0.95 . ?
C10B C11B 1.391(3) . ?
C10B H10B 0.95 . ?
C11B C15B 1.520(3) . ?
C12B C13B 1.534(3) . ?
C12B C14B 1.544(3) . ?
C12B H12B 1 . ?
C13B H13D 0.98 . ?
C13B H13E 0.98 . ?
C13B H13F 0.98 . ?
C14B H14D 0.98 . ?
C14B H14E 0.98 . ?
C14B H14F 0.98 . ?
C15B C16B 1.526(3) . ?
C15B C17B 1.529(3) . ?
C15B H15B 1 . ?
C16B H16D 0.98 . ?
C16B H16E 0.98 . ?
C16B H16F 0.98 . ?
C17B H17D 0.98 . ?
C17B H17E 0.98 . ?
C17B H17F 0.98 . ?
C18B C19B 1.409(3) . ?
C18B C23B 1.409(3) . ?
C19B C20B 1.401(3) . ?
C19B C24B 1.513(3) . ?
C20B C21B 1.372(3) . ?
C20B H20B 0.95 . ?
C21B C22B 1.375(3) . ?
C21B H21B 0.95 . ?
C22B C23B 1.391(3) . ?
C22B H22B 0.95 . ?
C23B C27B 1.522(3) . ?
C24B C26B 1.532(3) . ?
C24B C25B 1.533(3) . ?
C24B H24B 1 . ?
C25B H25D 0.98 . ?
C25B H25E 0.98 . ?
C25B H25F 0.98 . ?
C26B H26D 0.98 . ?
C26B H26E 0.98 . ?
C26B H26F 0.98 . ?
C27B C29B 1.521(3) . ?
C27B C28B 1.530(3) . ?
C27B H27B 1 . ?
C28B H28D 0.98 . ?
C28B H28E 0.98 . ?
C28B H28F 0.98 . ?
C29B H29D 0.98 . ?
C29B H29E 0.98 . ?
C29B H29F 0.98 . ?
C30B C31B 1.395(3) . ?
C30B C35B 1.407(3) . ?
C31B C32B 1.385(3) . ?
C31B H31B 0.95 . ?
C32B C33B 1.377(3) . ?
C32B H32B 0.95 . ?
C33B C34B 1.376(3) . ?
C33B H33B 0.95 . ?
C34B C35B 1.386(3) . ?
C34B H34B 0.95 . ?
C35B H35B 0.95 . ?
C36B C37B 1.404(3) . ?
C36B C41B 1.419(3) . ?
C37B C38B 1.383(3) . ?
C37B H37B 0.95 . ?
C38B C39B 1.375(3) . ?
C38B H38B 0.95 . ?
C39B C40B 1.391(3) . ?
C39B H39B 0.95 . ?
C40B C41B 1.377(3) . ?
C40B H40B 0.95 . ?
C41B H41B 0.95 . ?
C42B C43B 1.495(4) . ?
C42B H42C 0.99 . ?
C42B H42D 0.99 . ?
C43B C44B 1.518(4) . ?
C43B H43C 0.99 . ?
C43B H43D 0.99 . ?
C44B C45B 1.478(4) . ?
C44B H44C 0.99 . ?
C44B H44D 0.99 . ?
C45B H45C 0.99 . ?
C45B H45D 0.99 . ?
